data_8106818
loop_
_publ_author_name
'Zhao, Yan'
'Zhu, Mei'

_publ_section_title
;
 Crystal structure of catena-poly[bis(\m
 2-4-(3-(pyridin-3-yl)-1H-1,2,4-triazol-5-yl)benzoato)-\k 2
 N:O)copper(II)] dihydrate, C28H22N8O6Cu
;
_journal_issue 1
_journal_name_full 'Zeitschrift f\"ur Kristallographie - New Crystal Structures'
_journal_page_first 179
_journal_page_last 181
_journal_paper_doi 10.1515/ncrs-2015-0075
_journal_volume 231
_journal_year 2016
_chemical_formula_sum 'C28 H22 Cu N8 O6'
_chemical_formula_weight 630.08
_space_group_IT_number 2
_space_group_name_Hall '-P 1'
_space_group_name_H-M_alt 'P -1'
_symmetry_cell_setting triclinic
_symmetry_space_group_name_H-M 'P -1'
_atom_sites_solution_hydrogens geom
_atom_sites_solution_primary direct
_atom_sites_solution_secondary difmap
_cell_angle_alpha 101.068(8)
_cell_angle_beta 95.054(8)
_cell_angle_gamma 96.278(8)
_cell_formula_units_Z 1
_cell_length_a 6.826(5)
_cell_length_b 9.040(7)
_cell_length_c 10.930(8)
_cell_measurement_reflns_used 1603
_cell_measurement_temperature 293(2)
_cell_measurement_theta_max 0.00
_cell_measurement_theta_min 0.00
_cell_volume 653.8(8)
_computing_cell_refinement 'Bruker SMART'
_computing_data_collection 'Bruker SMART'
_computing_data_reduction 'Bruker SAINT'
_computing_molecular_graphics 'Bruker SHELXTL'
_computing_publication_material 'Bruker SHELXTL'
_computing_structure_refinement 'SHELXL-97 (Sheldrick, 1997)'
_computing_structure_solution 'SHELXS-97 (Sheldrick, 1990)'
_diffrn_ambient_temperature 293(2)
_diffrn_measured_fraction_theta_full 0.958
_diffrn_measured_fraction_theta_max 0.958
_diffrn_measurement_device_type 'CCD area detector'
_diffrn_measurement_method 'phi and omega scans'
_diffrn_radiation_monochromator graphite
_diffrn_radiation_source 'fine-focus sealed tube'
_diffrn_radiation_type MoK\a
_diffrn_radiation_wavelength 0.71073
_diffrn_reflns_av_R_equivalents 0.0516
_diffrn_reflns_av_sigmaI/netI 0.0655
_diffrn_reflns_limit_h_max 8
_diffrn_reflns_limit_h_min -7
_diffrn_reflns_limit_k_max 10
_diffrn_reflns_limit_k_min -10
_diffrn_reflns_limit_l_max 13
_diffrn_reflns_limit_l_min -13
_diffrn_reflns_number 4056
_diffrn_reflns_theta_full 25.50
_diffrn_reflns_theta_max 25.50
_diffrn_reflns_theta_min 2.69
_diffrn_standards_decay_% 0
_diffrn_standards_interval_count 0
_diffrn_standards_number 0
_exptl_absorpt_coefficient_mu 0.897
_exptl_absorpt_correction_T_max 0.7872
_exptl_absorpt_correction_T_min 0.7098
_exptl_absorpt_correction_type multi-scan
_exptl_absorpt_process_details sadabs
_exptl_crystal_colour colourless
_exptl_crystal_density_diffrn 1.600
_exptl_crystal_density_method 'not measured'
_exptl_crystal_description block
_exptl_crystal_F_000 323
_exptl_crystal_size_max 0.41
_exptl_crystal_size_mid 0.35
_exptl_crystal_size_min 0.28
_refine_diff_density_max 0.627
_refine_diff_density_min -0.687
_refine_diff_density_rms 0.073
_refine_ls_extinction_method none
_refine_ls_goodness_of_fit_ref 1.072
_refine_ls_hydrogen_treatment constr
_refine_ls_matrix_type full
_refine_ls_number_parameters 196
_refine_ls_number_reflns 2328
_refine_ls_number_restraints 0
_refine_ls_restrained_S_all 1.072
_refine_ls_R_factor_all 0.0640
_refine_ls_R_factor_gt 0.0469
_refine_ls_shift/su_max 0.000
_refine_ls_shift/su_mean 0.000
_refine_ls_structure_factor_coef Fsqd
_refine_ls_weighting_details 'calc w=1/[\s^2^(Fo^2^)+(0.0504P)^2^+0.1792P] where P=(Fo^2^+2Fc^2^)/3'
_refine_ls_weighting_scheme calc
_refine_ls_wR_factor_gt 0.1063
_refine_ls_wR_factor_ref 0.1163
_reflns_number_gt 1816
_reflns_number_total 2328
_reflns_threshold_expression >2sigma(I)
_cod_data_source_file suppl_ncrs-2015-0075_suppl.cif
_cod_data_source_block b
_cod_depositor_comments
;
The following automatic conversions were performed:

data item '_symmetry_cell_setting' value 'Triclinic' was changed to
'triclinic' in accordance with the built-in table derived from the
CIF Core dictionary named 'cif_core.dic' version 2.4.5 last updated
on 2014-11-21.

Automatic conversion script
Id: cif_fix_values 8738 2021-04-28 16:35:53Z antanas 
;
_cod_original_cell_volume 653.8(9)
_cod_original_sg_symbol_H-M P-1
_cod_database_code 8106818

loop_
_symmetry_equiv_pos_as_xyz
'x, y, z'
'-x, -y, -z'

loop_
_atom_site_label
_atom_site_type_symbol
_atom_site_fract_x
_atom_site_fract_y
_atom_site_fract_z
_atom_site_U_iso_or_equiv
_atom_site_adp_type
_atom_site_occupancy
_atom_site_symmetry_multiplicity
_atom_site_calc_flag
_atom_site_refinement_flags
_atom_site_disorder_assembly
_atom_site_disorder_group
Cu1 Cu -0.5000 0.0000 1.0000 0.0337(2) Uani 1 2 d S . .
N1 N 0.6834(4) 0.1111(3) 0.1560(3) 0.0323(7) Uani 1 1 d . . .
N2 N 0.4320(4) 0.2310(3) 0.5001(2) 0.0324(7) Uani 1 1 d . . .
N3 N 0.5533(4) 0.4213(3) 0.6533(2) 0.0330(7) Uani 1 1 d . . .
H3N H 0.5617 0.4863 0.7228 0.040 Uiso 1 1 calc R . .
N4 N 0.6936(4) 0.4152(3) 0.5727(3) 0.0336(7) Uani 1 1 d . . .
O1 O 0.3636(4) 0.3795(3) 0.1019(3) 0.0588(8) Uani 1 1 d . . .
H1W H 0.3570 0.4683 0.0881 0.088 Uiso 1 1 d R . .
H2W H 0.4630 0.3489 0.0467 0.088 Uiso 1 1 d R . .
O2 O -0.3171(4) 0.0677(3) 0.8913(2) 0.0408(7) Uani 1 1 d . . .
O3 O -0.3415(4) 0.3171(3) 0.9443(3) 0.0526(8) Uani 1 1 d . . .
C1 C 0.6043(5) 0.1595(4) 0.2634(3) 0.0323(8) Uani 1 1 d . . .
H1 H 0.4698 0.1313 0.2659 0.039 Uiso 1 1 calc R . .
C2 C 0.7134(5) 0.2489(4) 0.3699(3) 0.0296(8) Uani 1 1 d . . .
C3 C 0.9167(5) 0.2909(4) 0.3661(3) 0.0339(8) Uani 1 1 d . . .
H3 H 0.9948 0.3515 0.4355 0.041 Uiso 1 1 calc R . .
C4 C 0.9977(5) 0.2404(4) 0.2570(3) 0.0366(9) Uani 1 1 d . . .
H4 H 1.1321 0.2660 0.2524 0.044 Uiso 1 1 calc R . .
C5 C 0.8791(5) 0.1518(4) 0.1549(3) 0.0365(9) Uani 1 1 d . . .
H5 H 0.9365 0.1186 0.0822 0.044 Uiso 1 1 calc R . .
C6 C 0.6139(5) 0.2991(3) 0.4818(3) 0.0278(8) Uani 1 1 d . . .
C7 C 0.3986(5) 0.3115(4) 0.6097(3) 0.0285(8) Uani 1 1 d . . .
C8 C 0.2237(5) 0.2880(4) 0.6760(3) 0.0285(8) Uani 1 1 d . . .
C9 C 0.0979(5) 0.1489(4) 0.6441(3) 0.0343(9) Uani 1 1 d . . .
H9 H 0.1239 0.0733 0.5792 0.041 Uiso 1 1 calc R . .
C10 C -0.0637(5) 0.1239(4) 0.7085(3) 0.0351(9) Uani 1 1 d . . .
H10 H -0.1456 0.0315 0.6866 0.042 Uiso 1 1 calc R . .
C11 C -0.1053(5) 0.2362(4) 0.8065(3) 0.0297(8) Uani 1 1 d . . .
C12 C 0.0156(5) 0.3769(4) 0.8340(3) 0.0334(8) Uani 1 1 d . . .
H12 H -0.0145 0.4546 0.8958 0.040 Uiso 1 1 calc R . .
C13 C 0.1785(5) 0.4015(4) 0.7709(3) 0.0333(8) Uani 1 1 d . . .
H13 H 0.2588 0.4946 0.7918 0.040 Uiso 1 1 calc R . .
C14 C -0.2686(5) 0.2083(4) 0.8857(3) 0.0348(9) Uani 1 1 d . . .

loop_
_atom_site_aniso_label
_atom_site_aniso_U_11
_atom_site_aniso_U_22
_atom_site_aniso_U_33
_atom_site_aniso_U_23
_atom_site_aniso_U_13
_atom_site_aniso_U_12
Cu1 0.0332(4) 0.0396(4) 0.0262(3) 0.0034(3) 0.0140(3) -0.0075(3)
N1 0.0292(17) 0.0403(16) 0.0277(15) 0.0054(12) 0.0137(13) 0.0001(13)
N2 0.0285(17) 0.0369(16) 0.0297(15) 0.0034(12) 0.0121(13) -0.0066(13)
N3 0.0278(17) 0.0399(16) 0.0257(15) -0.0035(12) 0.0102(12) -0.0071(13)
N4 0.0276(17) 0.0412(17) 0.0287(15) 0.0012(13) 0.0100(13) -0.0052(13)
O1 0.0463(19) 0.086(2) 0.0469(17) 0.0149(15) 0.0192(14) 0.0065(15)
O2 0.0414(16) 0.0443(15) 0.0318(14) -0.0001(11) 0.0175(12) -0.0133(12)
O3 0.0504(18) 0.0597(17) 0.0580(18) 0.0178(14) 0.0359(15) 0.0183(14)
C1 0.028(2) 0.0402(19) 0.0274(18) 0.0040(15) 0.0103(15) -0.0028(15)
C2 0.028(2) 0.0344(18) 0.0276(18) 0.0082(14) 0.0114(15) 0.0000(15)
C3 0.028(2) 0.0380(19) 0.0336(19) 0.0053(15) 0.0067(15) -0.0037(15)
C4 0.022(2) 0.045(2) 0.043(2) 0.0103(17) 0.0136(16) 0.0003(16)
C5 0.030(2) 0.047(2) 0.035(2) 0.0086(16) 0.0168(16) 0.0023(16)
C6 0.0257(19) 0.0316(18) 0.0257(17) 0.0056(14) 0.0069(14) -0.0003(14)
C7 0.028(2) 0.0299(17) 0.0266(18) 0.0060(14) 0.0057(15) -0.0026(14)
C8 0.0271(19) 0.0331(18) 0.0248(17) 0.0041(14) 0.0099(14) -0.0010(14)
C9 0.036(2) 0.0321(18) 0.0330(19) 0.0001(15) 0.0163(16) -0.0016(15)
C10 0.038(2) 0.0304(18) 0.0360(19) 0.0039(15) 0.0167(16) -0.0056(15)
C11 0.028(2) 0.0376(19) 0.0252(17) 0.0078(14) 0.0114(14) 0.0005(15)
C12 0.033(2) 0.0346(19) 0.0293(18) -0.0027(14) 0.0123(15) 0.0007(15)
C13 0.028(2) 0.0331(18) 0.0356(19) 0.0024(15) 0.0077(16) -0.0058(15)
C14 0.031(2) 0.050(2) 0.0232(18) 0.0063(16) 0.0084(15) 0.0003(17)

loop_
_atom_type_symbol
_atom_type_description
_atom_type_scat_dispersion_real
_atom_type_scat_dispersion_imag
_atom_type_scat_source
C C 0.0033 0.0016 'International Tables Vol C Tables 4.2.6.8 and 6.1.1.4'
H H 0.0000 0.0000 'International Tables Vol C Tables 4.2.6.8 and 6.1.1.4'
N N 0.0061 0.0033 'International Tables Vol C Tables 4.2.6.8 and 6.1.1.4'
O O 0.0106 0.0060 'International Tables Vol C Tables 4.2.6.8 and 6.1.1.4'
Cu Cu 0.3201 1.2651 'International Tables Vol C Tables 4.2.6.8 and 6.1.1.4'

loop_
_geom_angle_atom_site_label_1
_geom_angle_atom_site_label_2
_geom_angle_atom_site_label_3
_geom_angle
_geom_angle_site_symmetry_1
_geom_angle_site_symmetry_3
O2 Cu1 O2 180.000(1) 2_457 .
O2 Cu1 N1 88.58(12) 2_457 1_456
O2 Cu1 N1 91.42(12) . 1_456
O2 Cu1 N1 91.42(12) 2_457 2_556
O2 Cu1 N1 88.58(11) . 2_556
N1 Cu1 N1 180.0 1_456 2_556
C5 N1 C1 117.4(3) . .
C5 N1 Cu1 123.2(2) . 1_654
C1 N1 Cu1 119.2(2) . 1_654
C7 N2 C6 102.9(2) . .
C7 N3 N4 110.9(3) . .
C7 N3 H3N 124.5 . .
N4 N3 H3N 124.5 . .
C6 N4 N3 101.9(3) . .
H1W O1 H2W 99.1 . .
C14 O2 Cu1 124.3(2) . .
N1 C1 C2 123.3(3) . .
N1 C1 H1 118.3 . .
C2 C1 H1 118.3 . .
C1 C2 C3 118.2(3) . .
C1 C2 C6 119.6(3) . .
C3 C2 C6 122.2(3) . .
C4 C3 C2 118.4(3) . .
C4 C3 H3 120.8 . .
C2 C3 H3 120.8 . .
C3 C4 C5 119.9(3) . .
C3 C4 H4 120.1 . .
C5 C4 H4 120.1 . .
N1 C5 C4 122.8(3) . .
N1 C5 H5 118.6 . .
C4 C5 H5 118.6 . .
N4 C6 N2 114.9(3) . .
N4 C6 C2 122.2(3) . .
N2 C6 C2 123.0(3) . .
N2 C7 N3 109.4(3) . .
N2 C7 C8 126.6(3) . .
N3 C7 C8 124.0(3) . .
C13 C8 C9 118.8(3) . .
C13 C8 C7 121.2(3) . .
C9 C8 C7 120.0(3) . .
C10 C9 C8 120.5(3) . .
C10 C9 H9 119.7 . .
C8 C9 H9 119.7 . .
C9 C10 C11 120.6(3) . .
C9 C10 H10 119.7 . .
C11 C10 H10 119.7 . .
C10 C11 C12 118.5(3) . .
C10 C11 C14 122.1(3) . .
C12 C11 C14 119.4(3) . .
C13 C12 C11 120.9(3) . .
C13 C12 H12 119.5 . .
C11 C12 H12 119.5 . .
C12 C13 C8 120.5(3) . .
C12 C13 H13 119.7 . .
C8 C13 H13 119.7 . .
O3 C14 O2 124.7(3) . .
O3 C14 C11 120.1(3) . .
O2 C14 C11 115.2(3) . .

loop_
_geom_bond_atom_site_label_1
_geom_bond_atom_site_label_2
_geom_bond_distance
_geom_bond_site_symmetry_2
Cu1 O2 1.928(2) 2_457
Cu1 O2 1.928(2) .
Cu1 N1 2.043(3) 1_456
Cu1 N1 2.043(3) 2_556
N1 C5 1.348(4) .
N1 C1 1.351(4) .
N1 Cu1 2.043(3) 1_654
N2 C7 1.329(4) .
N2 C6 1.373(4) .
N3 C7 1.352(4) .
N3 N4 1.356(4) .
N3 H3N 0.8600 .
N4 C6 1.328(4) .
O1 H1W 0.8497 .
O1 H2W 0.9755 .
O2 C14 1.293(4) .
O3 C14 1.243(4) .
C1 C2 1.385(5) .
C1 H1 0.9300 .
C2 C3 1.404(5) .
C2 C6 1.471(4) .
C3 C4 1.377(5) .
C3 H3 0.9300 .
C4 C5 1.378(5) .
C4 H4 0.9300 .
C5 H5 0.9300 .
C7 C8 1.467(4) .
C8 C13 1.392(4) .
C8 C9 1.408(4) .
C9 C10 1.381(5) .
C9 H9 0.9300 .
C10 C11 1.399(4) .
C10 H10 0.9300 .
C11 C12 1.403(5) .
C11 C14 1.500(5) .
C12 C13 1.380(5) .
C12 H12 0.9300 .
C13 H13 0.9300 .

loop_
_geom_hbond_atom_site_label_D
_geom_hbond_atom_site_label_H
_geom_hbond_atom_site_label_A
_geom_hbond_distance_DH
_geom_hbond_distance_HA
_geom_hbond_distance_DA
_geom_hbond_angle_DHA
_geom_hbond_site_symmetry_A
N3 H3N O1 0.86 2.05 2.895(4) 167.4 2_666
O1 H1W O3 0.85 2.05 2.900(5) 179.7 2_566
O1 H2W O3 0.98 1.83 2.798(4) 172.8 1_654

loop_
_geom_torsion_atom_site_label_1
_geom_torsion_atom_site_label_2
_geom_torsion_atom_site_label_3
_geom_torsion_atom_site_label_4
_geom_torsion
_geom_torsion_site_symmetry_1
_geom_torsion_site_symmetry_2
_geom_torsion_site_symmetry_3
_geom_torsion_site_symmetry_4
C7 N3 N4 C6 0.2(4) . . . .
O2 Cu1 O2 C14 12(100) 2_457 . . .
N1 Cu1 O2 C14 -63.7(3) 1_456 . . .
N1 Cu1 O2 C14 116.3(3) 2_556 . . .
C5 N1 C1 C2 0.7(5) . . . .
Cu1 N1 C1 C2 -173.2(3) 1_654 . . .
N1 C1 C2 C3 -0.2(5) . . . .
N1 C1 C2 C6 178.7(3) . . . .
C1 C2 C3 C4 -0.4(5) . . . .
C6 C2 C3 C4 -179.3(3) . . . .
C2 C3 C4 C5 0.5(5) . . . .
C1 N1 C5 C4 -0.7(5) . . . .
Cu1 N1 C5 C4 173.0(3) 1_654 . . .
C3 C4 C5 N1 0.1(6) . . . .
N3 N4 C6 N2 -0.1(4) . . . .
N3 N4 C6 C2 179.4(3) . . . .
C7 N2 C6 N4 0.0(4) . . . .
C7 N2 C6 C2 -179.4(3) . . . .
C1 C2 C6 N4 -161.4(3) . . . .
C3 C2 C6 N4 17.4(5) . . . .
C1 C2 C6 N2 18.0(5) . . . .
C3 C2 C6 N2 -163.1(3) . . . .
C6 N2 C7 N3 0.1(4) . . . .
C6 N2 C7 C8 -179.8(3) . . . .
N4 N3 C7 N2 -0.2(4) . . . .
N4 N3 C7 C8 179.7(3) . . . .
N2 C7 C8 C13 -162.2(4) . . . .
N3 C7 C8 C13 18.0(5) . . . .
N2 C7 C8 C9 17.8(5) . . . .
N3 C7 C8 C9 -162.0(3) . . . .
C13 C8 C9 C10 -2.0(5) . . . .
C7 C8 C9 C10 178.0(3) . . . .
C8 C9 C10 C11 0.0(6) . . . .
C9 C10 C11 C12 2.7(5) . . . .
C9 C10 C11 C14 -174.5(3) . . . .
C10 C11 C12 C13 -3.5(5) . . . .
C14 C11 C12 C13 173.8(3) . . . .
C11 C12 C13 C8 1.6(6) . . . .
C9 C8 C13 C12 1.2(5) . . . .
C7 C8 C13 C12 -178.8(3) . . . .
Cu1 O2 C14 O3 -4.2(5) . . . .
Cu1 O2 C14 C11 172.8(2) . . . .
C10 C11 C14 O3 -158.2(4) . . . .
C12 C11 C14 O3 24.5(5) . . . .
C10 C11 C14 O2 24.7(5) . . . .
C12 C11 C14 O2 -152.5(3) . . . .
